data_7013488
loop_
_publ_author_name
'Roland, Bryan K.'
'Selby, Hugh D.'
'Cole, Jenine R.'
'Zheng, Zhiping'

_publ_section_title
;
 Hydrogen-bonded supramolecular arrays of the [Re6(&#xFFFD;3-Se)8]2+
 core-containing clusters
;
_journal_issue 22
_journal_name_full 'Dalton Transactions'
_journal_page_first 4307
_journal_paper_doi 10.1039/b309004c
_journal_year 2003
_chemical_formula_moiety
;
C38 H70 N2 O8 P4 Se8 Re6, 2(Sb F6)
;
_chemical_formula_sum 'C38 H70 F12 N2 O8 P4 Re6 Sb2 Se8'
_chemical_formula_weight 3027.22
_chemical_name_common Trans-(Re6Se8)P4(Pdca)2
_chemical_name_systematic
;
?
;
_space_group_IT_number 2
_symmetry_cell_setting triclinic
_symmetry_space_group_name_Hall '-P 1'
_symmetry_space_group_name_H-M 'P -1'
_atom_sites_solution_hydrogens geom
_atom_sites_solution_primary direct
_atom_sites_solution_secondary difmap
_audit_creation_method SHELXL-97
_cell_angle_alpha 105.420(2)
_cell_angle_beta 94.520(2)
_cell_angle_gamma 90.674(2)
_cell_formula_units_Z 1
_cell_length_a 12.5090(10)
_cell_length_b 12.5169(10)
_cell_length_c 12.5642(10)
_cell_measurement_reflns_used 7869
_cell_measurement_temperature 170(2)
_cell_measurement_theta_max 27.62
_cell_measurement_theta_min 2.25
_cell_volume 1889.4(3)
_computing_cell_refinement 'Bruker SMART'
_computing_data_collection 'Bruker SMART'
_computing_data_reduction 'Bruker SAINT'
_computing_molecular_graphics 'Bruker SHELXTL'
_computing_publication_material 'Bruker SHELXTL'
_computing_structure_refinement 'SHELXL-97 (Sheldrick, 1997)'
_computing_structure_solution 'SHELXS-97 (Sheldrick, 1990)'
_diffrn_ambient_temperature 170(2)
_diffrn_measured_fraction_theta_full 0.988
_diffrn_measured_fraction_theta_max 0.988
_diffrn_measurement_device_type 'CCD area detector'
_diffrn_measurement_method 'phi and omega scans'
_diffrn_radiation_monochromator graphite
_diffrn_radiation_source 'fine-focus sealed tube'
_diffrn_radiation_type MoK\a
_diffrn_radiation_wavelength 0.71073
_diffrn_reflns_av_R_equivalents 0.0436
_diffrn_reflns_av_sigmaI/netI 0.0595
_diffrn_reflns_limit_h_max 16
_diffrn_reflns_limit_h_min -16
_diffrn_reflns_limit_k_max 16
_diffrn_reflns_limit_k_min -16
_diffrn_reflns_limit_l_max 16
_diffrn_reflns_limit_l_min -16
_diffrn_reflns_number 22860
_diffrn_reflns_theta_full 27.65
_diffrn_reflns_theta_max 27.65
_diffrn_reflns_theta_min 1.63
_exptl_absorpt_coefficient_mu 14.277
_exptl_absorpt_correction_T_max 1
_exptl_absorpt_correction_T_min 0.65
_exptl_absorpt_correction_type multi-scan
_exptl_absorpt_process_details 'Sadabs, Shelxl97, Sheldrick, G.M. (1997)'
_exptl_crystal_colour red
_exptl_crystal_density_diffrn 2.661
_exptl_crystal_density_meas 0
_exptl_crystal_density_method 'not measured'
_exptl_crystal_description block
_exptl_crystal_F_000 1368
_exptl_crystal_size_max 0.15
_exptl_crystal_size_mid 0.10
_exptl_crystal_size_min 0.05
_refine_diff_density_max 4.347
_refine_diff_density_min -3.279
_refine_diff_density_rms 0.256
_refine_ls_extinction_method none
_refine_ls_goodness_of_fit_ref 0.996
_refine_ls_hydrogen_treatment constr
_refine_ls_matrix_type full
_refine_ls_number_parameters 362
_refine_ls_number_reflns 8717
_refine_ls_number_restraints 0
_refine_ls_restrained_S_all 0.996
_refine_ls_R_factor_all 0.0714
_refine_ls_R_factor_gt 0.0428
_refine_ls_shift/su_max 0.019
_refine_ls_shift/su_mean 0.001
_refine_ls_structure_factor_coef Fsqd
_refine_ls_weighting_details 'calc w=1/[\s^2^(Fo^2^)+(0.0487P)^2^+0.0000P] where P=(Fo^2^+2Fc^2^)/3'
_refine_ls_weighting_scheme calc
_refine_ls_wR_factor_gt 0.0955
_refine_ls_wR_factor_ref 0.1035
_reflns_number_gt 6018
_reflns_number_total 8717
_reflns_threshold_expression I>2sigma
_cod_data_source_file b309004c.txt
_cod_data_source_block br26s
_cod_depositor_comments
;
The following automatic conversions were performed:
'_symmetry_cell_setting' value 'Triclinic' changed to 'triclinic'
according to '/home/saulius/struct/CIF-dictionaries/cif_core.dic'
dictionary named 'cif_core.dic' version 2.4.1 from 2010-06-29.

Automatic conversion script
Id: cif_fix_enum 1527 2010-12-29 10:47:43Z saulius 
;
_cod_original_sg_symbol_H-M P-1
_cod_database_code 7013488

loop_
_symmetry_equiv_pos_as_xyz
'x, y, z'
'-x, -y, -z'

loop_
_atom_site_label
_atom_site_type_symbol
_atom_site_fract_x
_atom_site_fract_y
_atom_site_fract_z
_atom_site_U_iso_or_equiv
_atom_site_adp_type
_atom_site_occupancy
_atom_site_symmetry_multiplicity
_atom_site_calc_flag
_atom_site_refinement_flags
_atom_site_disorder_assembly
_atom_site_disorder_group
Re1 Re -0.42156(3) 0.07700(3) -0.36891(3) 0.01667(9) Uani 1 1 d . . .
Re2 Re -0.61656(3) -0.01309(3) -0.42010(3) 0.01672(9) Uani 1 1 d . . .
Re3 Re -0.44898(3) -0.13316(3) -0.48049(3) 0.01666(9) Uani 1 1 d . . .
Se4 Se -0.26524(7) -0.04061(7) -0.43251(7) 0.01964(19) Uani 1 1 d . . .
Se5 Se -0.36287(7) 0.21323(7) -0.46979(7) 0.01978(19) Uani 1 1 d . . .
Se6 Se -0.48696(7) -0.06683(7) -0.28073(7) 0.02042(19) Uani 1 1 d . . .
Se7 Se -0.58436(7) 0.18826(7) -0.31769(7) 0.02011(19) Uani 1 1 d . . .
P2 P -0.77534(18) -0.0305(2) -0.31959(19) 0.0236(5) Uani 1 1 d . . .
P1 P -0.31889(18) 0.17306(19) -0.19195(18) 0.0227(5) Uani 1 1 d . . .
N1 N -0.3903(5) -0.2901(6) -0.4523(6) 0.0192(15) Uani 1 1 d . . .
C5 C -0.4505(7) -0.3449(7) -0.3974(8) 0.026(2) Uani 1 1 d . . .
H5A H -0.5191 -0.3178 -0.3789 0.032 Uiso 1 1 calc R . .
C2 C -0.2543(7) -0.4224(8) -0.4506(8) 0.031(2) Uani 1 1 d . . .
C1 C -0.2940(8) -0.3294(7) -0.4768(8) 0.030(2) Uani 1 1 d . . .
H1A H -0.2504 -0.2913 -0.5144 0.036 Uiso 1 1 calc R . .
O62 O -0.4548(6) -0.5717(5) -0.2697(6) 0.0429(19) Uani 1 1 d . . .
O72 O -0.0858(6) -0.3970(6) -0.5157(7) 0.047(2) Uani 1 1 d . . .
O71 O -0.1145(6) -0.5472(6) -0.4560(7) 0.054(2) Uani 1 1 d . . .
H71A H -0.0497 -0.5567 -0.4677 0.082 Uiso 1 1 calc R . .
C16 C -0.1496(8) 0.1389(9) -0.0397(8) 0.042(3) Uani 1 1 d . . .
H16A H -0.1015 0.0838 -0.0216 0.062 Uiso 1 1 calc R . .
H16B H -0.1927 0.1690 0.0226 0.062 Uiso 1 1 calc R . .
H16C H -0.1071 0.1990 -0.0540 0.062 Uiso 1 1 calc R . .
O61 O -0.5751(6) -0.4458(6) -0.2846(8) 0.064(3) Uani 1 1 d . . .
H61A H -0.6105 -0.4776 -0.2470 0.096 Uiso 1 1 calc R . .
C6 C -0.4837(7) -0.4925(8) -0.3005(8) 0.029(2) Uani 1 1 d . . .
C4 C -0.4163(7) -0.4398(8) -0.3666(8) 0.031(2) Uani 1 1 d . . .
C3 C -0.3164(7) -0.4788(7) -0.3937(8) 0.029(2) Uani 1 1 d . . .
H3A H -0.2904 -0.5426 -0.3741 0.035 Uiso 1 1 calc R . .
C13 C -0.2235(7) 0.0841(8) -0.1424(8) 0.034(2) Uani 1 1 d . . .
H13A H -0.2645 0.0227 -0.1268 0.040 Uiso 1 1 calc R . .
H13B H -0.1783 0.0509 -0.2032 0.040 Uiso 1 1 calc R . .
C21 C -0.8866(7) -0.1088(8) -0.4103(8) 0.034(2) Uani 1 1 d . . .
H21A H -0.9059 -0.0710 -0.4687 0.041 Uiso 1 1 calc R . .
H21B H -0.8613 -0.1830 -0.4473 0.041 Uiso 1 1 calc R . .
C12 C -0.2402(8) 0.2954(8) -0.1952(8) 0.034(2) Uani 1 1 d . . .
H12A H -0.2873 0.3443 -0.2267 0.041 Uiso 1 1 calc R . .
H12B H -0.2158 0.3364 -0.1181 0.041 Uiso 1 1 calc R . .
C11 C -0.3990(8) 0.2331(8) -0.0766(7) 0.032(2) Uani 1 1 d . . .
H11A H -0.3498 0.2759 -0.0137 0.039 Uiso 1 1 calc R . .
H11B H -0.4476 0.2864 -0.0992 0.039 Uiso 1 1 calc R . .
C7 C -0.1439(8) -0.4584(8) -0.4777(8) 0.035(2) Uani 1 1 d . . .
C23 C -0.8327(8) 0.0984(8) -0.2477(8) 0.034(2) Uani 1 1 d . . .
H23A H -0.8914 0.0806 -0.2060 0.041 Uiso 1 1 calc R . .
H23B H -0.7769 0.1425 -0.1928 0.041 Uiso 1 1 calc R . .
C26 C -0.8774(8) 0.1708(8) -0.3205(9) 0.039(3) Uani 1 1 d . . .
H26A H -0.9057 0.2383 -0.2738 0.058 Uiso 1 1 calc R . .
H26B H -0.9350 0.1297 -0.3733 0.058 Uiso 1 1 calc R . .
H26C H -0.8199 0.1909 -0.3611 0.058 Uiso 1 1 calc R . .
C25 C -0.7294(8) -0.2196(8) -0.2463(9) 0.043(3) Uani 1 1 d . . .
H25A H -0.7204 -0.2494 -0.1816 0.064 Uiso 1 1 calc R . .
H25B H -0.6629 -0.2277 -0.2837 0.064 Uiso 1 1 calc R . .
H25C H -0.7883 -0.2604 -0.2977 0.064 Uiso 1 1 calc R . .
C22 C -0.7550(8) -0.0981(8) -0.2093(8) 0.037(3) Uani 1 1 d . . .
H22A H -0.6956 -0.0584 -0.1563 0.044 Uiso 1 1 calc R . .
H22B H -0.8207 -0.0911 -0.1691 0.044 Uiso 1 1 calc R . .
C24 C -0.9887(8) -0.1244(9) -0.3548(10) 0.047(3) Uani 1 1 d . . .
H24A H -1.0437 -0.1656 -0.4111 0.071 Uiso 1 1 calc R . .
H24B H -1.0153 -0.0516 -0.3181 0.071 Uiso 1 1 calc R . .
H24C H -0.9722 -0.1658 -0.2998 0.071 Uiso 1 1 calc R . .
C14 C -0.4663(9) 0.1536(10) -0.0350(9) 0.053(3) Uani 1 1 d . . .
H14A H -0.5042 0.1954 0.0275 0.080 Uiso 1 1 calc R . .
H14B H -0.4196 0.1007 -0.0107 0.080 Uiso 1 1 calc R . .
H14C H -0.5186 0.1133 -0.0948 0.080 Uiso 1 1 calc R . .
C15 C -0.1409(8) 0.2711(10) -0.2629(9) 0.050(3) Uani 1 1 d . . .
H15A H -0.1029 0.3411 -0.2593 0.075 Uiso 1 1 calc R . .
H15B H -0.1641 0.2334 -0.3402 0.075 Uiso 1 1 calc R . .
H15C H -0.0928 0.2237 -0.2319 0.075 Uiso 1 1 calc R . .
Sb1 Sb 0.17381(10) 0.25244(8) 0.11414(8) 0.0802(3) Uani 1 1 d . . .
F1 F 0.2442(9) 0.2121(7) 0.2350(7) 0.114(4) Uani 1 1 d . . .
F2 F 0.0957(8) 0.2890(7) -0.0043(7) 0.107(3) Uani 1 1 d . . .
F4 F 0.0836(12) 0.1283(10) 0.0856(13) 0.211(8) Uani 1 1 d . . .
F5 F 0.0825(16) 0.3319(15) 0.2074(13) 0.290(12) Uani 1 1 d . . .
F6 F 0.2488(17) 0.3798(14) 0.1481(11) 0.312(13) Uani 1 1 d . . .
F3 F 0.2614(10) 0.1813(18) 0.0304(10) 0.272(12) Uani 1 1 d . . .

loop_
_atom_site_aniso_label
_atom_site_aniso_U_11
_atom_site_aniso_U_22
_atom_site_aniso_U_33
_atom_site_aniso_U_23
_atom_site_aniso_U_13
_atom_site_aniso_U_12
Re1 0.01546(18) 0.01900(18) 0.01673(18) 0.00674(14) 0.00146(14) 0.00311(14)
Re2 0.01488(18) 0.01977(18) 0.01745(18) 0.00776(14) 0.00306(14) 0.00366(14)
Re3 0.01556(18) 0.01780(18) 0.01873(18) 0.00806(14) 0.00265(14) 0.00456(14)
Se4 0.0145(4) 0.0242(5) 0.0220(4) 0.0091(4) 0.0012(3) 0.0050(3)
Se5 0.0186(4) 0.0200(4) 0.0226(4) 0.0083(4) 0.0028(4) 0.0016(3)
Se6 0.0211(4) 0.0240(5) 0.0190(4) 0.0107(4) 0.0019(4) 0.0031(4)
Se7 0.0196(4) 0.0205(4) 0.0202(4) 0.0044(4) 0.0043(4) 0.0048(4)
P2 0.0192(12) 0.0304(13) 0.0256(12) 0.0136(10) 0.0073(10) 0.0028(10)
P1 0.0208(12) 0.0294(13) 0.0183(11) 0.0074(10) 0.0011(9) 0.0019(10)
N1 0.018(4) 0.020(4) 0.020(4) 0.007(3) 0.002(3) 0.004(3)
C5 0.018(5) 0.017(4) 0.042(6) 0.003(4) 0.000(4) 0.006(4)
C2 0.020(5) 0.033(5) 0.038(6) 0.009(5) -0.002(4) 0.005(4)
C1 0.032(5) 0.027(5) 0.032(5) 0.007(4) 0.007(4) 0.012(4)
O62 0.046(5) 0.032(4) 0.059(5) 0.026(4) 0.009(4) 0.000(3)
O72 0.036(4) 0.040(4) 0.080(6) 0.036(4) 0.023(4) 0.014(3)
O71 0.035(4) 0.045(5) 0.099(7) 0.039(5) 0.034(4) 0.025(4)
C16 0.037(6) 0.063(8) 0.027(6) 0.016(5) 0.002(5) 0.000(5)
O61 0.041(5) 0.068(6) 0.113(7) 0.069(6) 0.035(5) 0.015(4)
C6 0.023(5) 0.027(5) 0.044(6) 0.020(5) 0.010(4) 0.004(4)
C4 0.021(5) 0.037(6) 0.038(6) 0.015(5) 0.001(4) -0.002(4)
C3 0.032(5) 0.019(5) 0.038(6) 0.010(4) 0.004(4) 0.012(4)
C13 0.027(5) 0.041(6) 0.034(6) 0.013(5) -0.003(4) 0.006(5)
C21 0.016(5) 0.041(6) 0.049(6) 0.016(5) 0.007(4) 0.002(4)
C12 0.033(6) 0.037(6) 0.029(5) 0.005(4) 0.000(4) -0.006(5)
C11 0.038(6) 0.037(6) 0.016(5) -0.003(4) 0.003(4) 0.003(5)
C7 0.036(6) 0.029(6) 0.044(6) 0.015(5) 0.002(5) 0.009(5)
C23 0.037(6) 0.036(6) 0.029(5) 0.006(4) 0.013(5) 0.006(5)
C26 0.030(6) 0.035(6) 0.057(7) 0.014(5) 0.024(5) 0.019(5)
C25 0.041(6) 0.052(7) 0.051(7) 0.036(6) 0.017(5) 0.007(5)
C22 0.036(6) 0.055(7) 0.026(5) 0.018(5) 0.015(5) 0.008(5)
C24 0.025(6) 0.062(8) 0.066(8) 0.032(6) 0.016(5) -0.004(5)
C14 0.043(7) 0.076(9) 0.038(7) 0.004(6) 0.021(5) 0.001(6)
C15 0.036(6) 0.065(8) 0.054(7) 0.026(6) 0.005(5) -0.014(6)
Sb1 0.1193(10) 0.0627(6) 0.0488(6) 0.0030(5) -0.0102(6) 0.0003(6)
F1 0.165(10) 0.096(7) 0.068(6) 0.018(5) -0.044(6) -0.015(7)
F2 0.145(9) 0.092(7) 0.085(6) 0.038(5) -0.016(6) -0.006(6)
F4 0.228(15) 0.148(11) 0.263(17) 0.122(11) -0.166(13) -0.091(10)
F5 0.45(3) 0.294(19) 0.181(14) 0.116(14) 0.133(16) 0.30(2)
F6 0.53(3) 0.300(18) 0.113(10) 0.128(12) -0.139(14) -0.33(2)
F3 0.102(9) 0.66(4) 0.096(9) 0.163(16) 0.031(7) 0.137(15)

loop_
_atom_type_symbol
_atom_type_description
_atom_type_scat_dispersion_real
_atom_type_scat_dispersion_imag
_atom_type_scat_source
C C 0.0033 0.0016 'International Tables Vol C Tables 4.2.6.8 and 6.1.1.4'
H H 0.0000 0.0000 'International Tables Vol C Tables 4.2.6.8 and 6.1.1.4'
N N 0.0061 0.0033 'International Tables Vol C Tables 4.2.6.8 and 6.1.1.4'
O O 0.0106 0.0060 'International Tables Vol C Tables 4.2.6.8 and 6.1.1.4'
P P 0.1023 0.0942 'International Tables Vol C Tables 4.2.6.8 and 6.1.1.4'
Se Se -0.0929 2.2259 'International Tables Vol C Tables 4.2.6.8 and 6.1.1.4'
Sb Sb -0.5866 1.5461 'International Tables Vol C Tables 4.2.6.8 and 6.1.1.4'
Re Re -1.0185 7.2310 'International Tables Vol C Tables 4.2.6.8 and 6.1.1.4'
F F 0.0171 0.0103 'International Tables Vol C Tables 4.2.6.8 and 6.1.1.4'

loop_
_geom_angle_atom_site_label_1
_geom_angle_atom_site_label_2
_geom_angle_atom_site_label_3
_geom_angle
_geom_angle_site_symmetry_1
_geom_angle_site_symmetry_3
_geom_angle_publ_flag
P1 Re1 Se7 92.21(6) . . ?
P1 Re1 Se6 89.74(6) . . ?
Se7 Re1 Se6 90.37(3) . . ?
P1 Re1 Se4 91.63(6) . . ?
Se7 Re1 Se4 176.16(3) . . ?
Se6 Re1 Se4 89.81(3) . . ?
P1 Re1 Se5 94.28(6) . . ?
Se7 Re1 Se5 89.73(3) . . ?
Se6 Re1 Se5 175.97(3) . . ?
Se4 Re1 Se5 89.83(3) . . ?
P1 Re1 Re2 133.66(6) . . ?
Se7 Re1 Re2 58.56(2) . . ?
Se6 Re1 Re2 58.60(2) . . ?
Se4 Re1 Re2 118.49(3) . . ?
Se5 Re1 Re2 118.25(2) . . ?
P1 Re1 Re3 133.25(6) . . ?
Se7 Re1 Re3 118.57(3) . . ?
Se6 Re1 Re3 58.34(2) . . ?
Se4 Re1 Re3 58.48(2) . . ?
Se5 Re1 Re3 118.24(2) . . ?
Re2 Re1 Re3 60.029(12) . . ?
P1 Re1 Re3 136.89(6) . 2_454 ?
Se7 Re1 Re3 58.45(2) . 2_454 ?
Se6 Re1 Re3 118.49(2) . 2_454 ?
Se4 Re1 Re3 118.25(2) . 2_454 ?
Se5 Re1 Re3 58.35(2) . 2_454 ?
Re2 Re1 Re3 59.914(13) . 2_454 ?
Re3 Re1 Re3 89.833(14) . 2_454 ?
P1 Re1 Re2 136.37(6) . 2_454 ?
Se7 Re1 Re2 118.37(2) . 2_454 ?
Se6 Re1 Re2 118.16(2) . 2_454 ?
Se4 Re1 Re2 58.32(2) . 2_454 ?
Se5 Re1 Re2 58.43(2) . 2_454 ?
Re2 Re1 Re2 89.914(14) . 2_454 ?
Re3 Re1 Re2 59.834(12) . 2_454 ?
Re3 Re1 Re2 59.931(13) 2_454 2_454 ?
P2 Re2 Se4 90.11(6) . 2_454 ?
P2 Re2 Se7 92.53(6) . . ?
Se4 Re2 Se7 90.22(3) 2_454 . ?
P2 Re2 Se5 91.65(6) . 2_454 ?
Se4 Re2 Se5 89.71(3) 2_454 2_454 ?
Se7 Re2 Se5 175.83(3) . 2_454 ?
P2 Re2 Se6 93.99(6) . . ?
Se4 Re2 Se6 175.88(3) 2_454 . ?
Se7 Re2 Se6 89.98(3) . . ?
Se5 Re2 Se6 89.80(3) 2_454 . ?
P2 Re2 Re3 134.02(6) . 2_454 ?
Se4 Re2 Re3 58.52(2) 2_454 2_454 ?
Se7 Re2 Re3 58.41(2) . 2_454 ?
Se5 Re2 Re3 118.22(2) 2_454 2_454 ?
Se6 Re2 Re3 118.33(3) . 2_454 ?
P2 Re2 Re1 136.54(6) . . ?
Se4 Re2 Re1 118.58(2) 2_454 . ?
Se7 Re2 Re1 58.25(2) . . ?
Se5 Re2 Re1 118.30(2) 2_454 . ?
Se6 Re2 Re1 58.27(2) . . ?
Re3 Re2 Re1 60.082(12) 2_454 . ?
P2 Re2 Re3 136.01(6) . . ?
Se4 Re2 Re3 118.23(2) 2_454 . ?
Se7 Re2 Re3 118.25(2) . . ?
Se5 Re2 Re3 58.30(2) 2_454 . ?
Se6 Re2 Re3 58.23(2) . . ?
Re3 Re2 Re3 89.919(14) 2_454 . ?
Re1 Re2 Re3 60.011(13) . . ?
P2 Re2 Re1 133.36(6) . 2_454 ?
Se4 Re2 Re1 58.30(2) 2_454 2_454 ?
Se7 Re2 Re1 118.37(2) . 2_454 ?
Se5 Re2 Re1 58.26(2) 2_454 2_454 ?
Se6 Re2 Re1 118.16(2) . 2_454 ?
Re3 Re2 Re1 59.974(13) 2_454 2_454 ?
Re1 Re2 Re1 90.086(14) . 2_454 ?
Re3 Re2 Re1 59.939(12) . 2_454 ?
N1 Re3 Se6 90.08(17) . . ?
N1 Re3 Se5 91.62(18) . 2_454 ?
Se6 Re3 Se5 90.14(3) . 2_454 ?
N1 Re3 Se7 93.57(17) . 2_454 ?
Se6 Re3 Se7 176.35(3) . 2_454 ?
Se5 Re3 Se7 89.64(3) 2_454 2_454 ?
N1 Re3 Se4 92.31(18) . . ?
Se6 Re3 Se4 89.74(3) . . ?
Se5 Re3 Se4 176.07(3) 2_454 . ?
Se7 Re3 Se4 90.23(3) 2_454 . ?
N1 Re3 Re2 136.35(18) . 2_454 ?
Se6 Re3 Re2 118.54(2) . 2_454 ?
Se5 Re3 Re2 118.39(2) 2_454 2_454 ?
Se7 Re3 Re2 58.53(2) 2_454 2_454 ?
Se4 Re3 Re2 58.41(2) . 2_454 ?
N1 Re3 Re1 133.90(18) . . ?
Se6 Re3 Re1 58.36(2) . . ?
Se5 Re3 Re1 118.46(2) 2_454 . ?
Se7 Re3 Re1 118.71(2) 2_454 . ?
Se4 Re3 Re1 58.34(2) . . ?
Re2 Re3 Re1 60.192(13) 2_454 . ?
N1 Re3 Re2 133.56(18) . . ?
Se6 Re3 Re2 58.58(2) . . ?
Se5 Re3 Re2 58.51(2) 2_454 . ?
Se7 Re3 Re2 118.38(2) 2_454 . ?
Se4 Re3 Re2 118.29(2) . . ?
Re2 Re3 Re2 90.081(14) 2_454 . ?
Re1 Re3 Re2 59.960(13) . . ?
N1 Re3 Re1 135.89(18) . 2_454 ?
Se6 Re3 Re1 118.70(2) . 2_454 ?
Se5 Re3 Re1 58.39(2) 2_454 2_454 ?
Se7 Re3 Re1 58.26(2) 2_454 2_454 ?
Se4 Re3 Re1 118.40(2) . 2_454 ?
Re2 Re3 Re1 60.004(13) 2_454 2_454 ?
Re1 Re3 Re1 90.167(14) . 2_454 ?
Re2 Re3 Re1 60.130(13) . 2_454 ?
Re1 Se4 Re2 63.38(2) . 2_454 ?
Re1 Se4 Re3 63.18(2) . . ?
Re2 Se4 Re3 63.07(2) 2_454 . ?
Re3 Se5 Re1 63.25(2) 2_454 . ?
Re3 Se5 Re2 63.19(2) 2_454 2_454 ?
Re1 Se5 Re2 63.31(2) . 2_454 ?
Re3 Se6 Re1 63.30(2) . . ?
Re3 Se6 Re2 63.19(2) . . ?
Re1 Se6 Re2 63.13(2) . . ?
Re1 Se7 Re3 63.29(2) . 2_454 ?
Re1 Se7 Re2 63.19(2) . . ?
Re3 Se7 Re2 63.05(2) 2_454 . ?
C22 P2 C23 101.2(4) . . ?
C22 P2 C21 104.7(5) . . ?
C23 P2 C21 104.6(5) . . ?
C22 P2 Re2 116.1(3) . . ?
C23 P2 Re2 116.1(3) . . ?
C21 P2 Re2 112.6(3) . . ?
C12 P1 C13 105.2(5) . . ?
C12 P1 C11 100.1(4) . . ?
C13 P1 C11 106.3(5) . . ?
C12 P1 Re1 115.2(3) . . ?
C13 P1 Re1 113.0(3) . . ?
C11 P1 Re1 115.7(3) . . ?
C1 N1 C5 117.3(7) . . ?
C1 N1 Re3 123.8(6) . . ?
C5 N1 Re3 118.6(5) . . ?
N1 C5 C4 123.2(8) . . ?
N1 C5 H5A 118.4 . . ?
C4 C5 H5A 118.4 . . ?
C1 C2 C3 119.2(9) . . ?
C1 C2 C7 120.0(9) . . ?
C3 C2 C7 120.7(8) . . ?
N1 C1 C2 123.5(9) . . ?
N1 C1 H1A 118.2 . . ?
C2 C1 H1A 118.2 . . ?
C7 O71 H71A 109.5 . . ?
C13 C16 H16A 109.5 . . ?
C13 C16 H16B 109.5 . . ?
H16A C16 H16B 109.5 . . ?
C13 C16 H16C 109.5 . . ?
H16A C16 H16C 109.5 . . ?
H16B C16 H16C 109.5 . . ?
C6 O61 H61A 109.5 . . ?
O62 C6 O61 125.6(9) . . ?
O62 C6 C4 122.0(9) . . ?
O61 C6 C4 112.4(8) . . ?
C3 C4 C5 118.1(9) . . ?
C3 C4 C6 121.2(9) . . ?
C5 C4 C6 120.6(8) . . ?
C4 C3 C2 118.7(8) . . ?
C4 C3 H3A 120.6 . . ?
C2 C3 H3A 120.6 . . ?
C16 C13 P1 116.7(7) . . ?
C16 C13 H13A 108.1 . . ?
P1 C13 H13A 108.1 . . ?
C16 C13 H13B 108.1 . . ?
P1 C13 H13B 108.1 . . ?
H13A C13 H13B 107.3 . . ?
C24 C21 P2 116.3(8) . . ?
C24 C21 H21A 108.2 . . ?
P2 C21 H21A 108.2 . . ?
C24 C21 H21B 108.2 . . ?
P2 C21 H21B 108.2 . . ?
H21A C21 H21B 107.4 . . ?
C15 C12 P1 114.9(7) . . ?
C15 C12 H12A 108.5 . . ?
P1 C12 H12A 108.5 . . ?
C15 C12 H12B 108.5 . . ?
P1 C12 H12B 108.5 . . ?
H12A C12 H12B 107.5 . . ?
C14 C11 P1 117.2(7) . . ?
C14 C11 H11A 108.0 . . ?
P1 C11 H11A 108.0 . . ?
C14 C11 H11B 108.0 . . ?
P1 C11 H11B 108.0 . . ?
H11A C11 H11B 107.2 . . ?
O72 C7 O71 124.9(9) . . ?
O72 C7 C2 118.4(8) . . ?
O71 C7 C2 116.6(9) . . ?
C26 C23 P2 116.0(7) . . ?
C26 C23 H23A 108.3 . . ?
P2 C23 H23A 108.3 . . ?
C26 C23 H23B 108.3 . . ?
P2 C23 H23B 108.3 . . ?
H23A C23 H23B 107.4 . . ?
C23 C26 H26A 109.5 . . ?
C23 C26 H26B 109.5 . . ?
H26A C26 H26B 109.5 . . ?
C23 C26 H26C 109.5 . . ?
H26A C26 H26C 109.5 . . ?
H26B C26 H26C 109.5 . . ?
C22 C25 H25A 109.5 . . ?
C22 C25 H25B 109.5 . . ?
H25A C25 H25B 109.5 . . ?
C22 C25 H25C 109.5 . . ?
H25A C25 H25C 109.5 . . ?
H25B C25 H25C 109.5 . . ?
C25 C22 P2 115.1(7) . . ?
C25 C22 H22A 108.5 . . ?
P2 C22 H22A 108.5 . . ?
C25 C22 H22B 108.5 . . ?
P2 C22 H22B 108.5 . . ?
H22A C22 H22B 107.5 . . ?
C21 C24 H24A 109.5 . . ?
C21 C24 H24B 109.5 . . ?
H24A C24 H24B 109.5 . . ?
C21 C24 H24C 109.5 . . ?
H24A C24 H24C 109.5 . . ?
H24B C24 H24C 109.5 . . ?
C11 C14 H14A 109.5 . . ?
C11 C14 H14B 109.5 . . ?
H14A C14 H14B 109.5 . . ?
C11 C14 H14C 109.5 . . ?
H14A C14 H14C 109.5 . . ?
H14B C14 H14C 109.5 . . ?
C12 C15 H15A 109.5 . . ?
C12 C15 H15B 109.5 . . ?
H15A C15 H15B 109.5 . . ?
C12 C15 H15C 109.5 . . ?
H15A C15 H15C 109.5 . . ?
H15B C15 H15C 109.5 . . ?
F3 Sb1 F6 95.1(10) . . ?
F3 Sb1 F5 178.2(10) . . ?
F6 Sb1 F5 83.4(10) . . ?
F3 Sb1 F4 90.9(9) . . ?
F6 Sb1 F4 173.9(10) . . ?
F5 Sb1 F4 90.6(10) . . ?
F3 Sb1 F2 91.9(5) . . ?
F6 Sb1 F2 91.5(5) . . ?
F5 Sb1 F2 89.1(5) . . ?
F4 Sb1 F2 87.0(4) . . ?
F3 Sb1 F1 90.1(5) . . ?
F6 Sb1 F1 91.2(5) . . ?
F5 Sb1 F1 88.9(5) . . ?
F4 Sb1 F1 90.1(4) . . ?
F2 Sb1 F1 176.4(5) . . ?

loop_
_geom_bond_atom_site_label_1
_geom_bond_atom_site_label_2
_geom_bond_distance
_geom_bond_site_symmetry_2
_geom_bond_publ_flag
Re1 P1 2.476(2) . ?
Re1 Se7 2.5096(9) . ?
Re1 Se6 2.5113(9) . ?
Re1 Se4 2.5134(9) . ?
Re1 Se5 2.5139(9) . ?
Re1 Re2 2.6339(5) . ?
Re1 Re3 2.6353(5) . ?
Re1 Re3 2.6360(5) 2_454 ?
Re1 Re2 2.6410(5) 2_454 ?
Re2 P2 2.474(2) . ?
Re2 Se4 2.5141(9) 2_454 ?
Re2 Se7 2.5179(9) . ?
Re2 Se5 2.5183(9) 2_454 ?
Re2 Se6 2.5203(9) . ?
Re2 Re3 2.6315(5) 2_454 ?
Re2 Re3 2.6357(5) . ?
Re2 Re1 2.6410(5) 2_454 ?
Re3 N1 2.211(6) . ?
Re3 Se6 2.5107(9) . ?
Re3 Se5 2.5128(9) 2_454 ?
Re3 Se7 2.5146(9) 2_454 ?
Re3 Se4 2.5170(9) . ?
Re3 Re2 2.6315(5) 2_454 ?
Re3 Re1 2.6360(5) 2_454 ?
Se4 Re2 2.5141(9) 2_454 ?
Se5 Re3 2.5128(9) 2_454 ?
Se5 Re2 2.5183(9) 2_454 ?
Se7 Re3 2.5146(9) 2_454 ?
P2 C22 1.810(9) . ?
P2 C23 1.813(9) . ?
P2 C21 1.822(10) . ?
P1 C12 1.822(9) . ?
P1 C13 1.826(9) . ?
P1 C11 1.827(9) . ?
N1 C1 1.334(11) . ?
N1 C5 1.354(11) . ?
C5 C4 1.406(12) . ?
C5 H5A 0.9500 . ?
C2 C1 1.379(12) . ?
C2 C3 1.397(13) . ?
C2 C7 1.495(13) . ?
C1 H1A 0.9500 . ?
O62 C6 1.206(10) . ?
O72 C7 1.258(11) . ?
O71 C7 1.264(10) . ?
O71 H71A 0.8400 . ?
C16 C13 1.522(12) . ?
C16 H16A 0.9800 . ?
C16 H16B 0.9800 . ?
C16 H16C 0.9800 . ?
O61 C6 1.296(11) . ?
O61 H61A 0.8400 . ?
C6 C4 1.490(12) . ?
C4 C3 1.382(12) . ?
C3 H3A 0.9500 . ?
C13 H13A 0.9900 . ?
C13 H13B 0.9900 . ?
C21 C24 1.537(12) . ?
C21 H21A 0.9900 . ?
C21 H21B 0.9900 . ?
C12 C15 1.548(13) . ?
C12 H12A 0.9900 . ?
C12 H12B 0.9900 . ?
C11 C14 1.516(14) . ?
C11 H11A 0.9900 . ?
C11 H11B 0.9900 . ?
C23 C26 1.531(13) . ?
C23 H23A 0.9900 . ?
C23 H23B 0.9900 . ?
C26 H26A 0.9800 . ?
C26 H26B 0.9800 . ?
C26 H26C 0.9800 . ?
C25 C22 1.514(13) . ?
C25 H25A 0.9800 . ?
C25 H25B 0.9800 . ?
C25 H25C 0.9800 . ?
C22 H22A 0.9900 . ?
C22 H22B 0.9900 . ?
C24 H24A 0.9800 . ?
C24 H24B 0.9800 . ?
C24 H24C 0.9800 . ?
C14 H14A 0.9800 . ?
C14 H14B 0.9800 . ?
C14 H14C 0.9800 . ?
C15 H15A 0.9800 . ?
C15 H15B 0.9800 . ?
C15 H15C 0.9800 . ?
Sb1 F3 1.675(13) . ?
Sb1 F6 1.774(11) . ?
Sb1 F5 1.812(13) . ?
Sb1 F4 1.848(11) . ?
Sb1 F2 1.877(9) . ?
Sb1 F1 1.883(8) . ?

loop_
_geom_torsion_atom_site_label_1
_geom_torsion_atom_site_label_2
_geom_torsion_atom_site_label_3
_geom_torsion_atom_site_label_4
_geom_torsion
_geom_torsion_site_symmetry_1
_geom_torsion_site_symmetry_2
_geom_torsion_site_symmetry_3
_geom_torsion_site_symmetry_4
_geom_torsion_publ_flag
P1 Re1 Re2 P2 3.89(11) . . . . ?
Se7 Re1 Re2 P2 -54.72(8) . . . . ?
Se6 Re1 Re2 P2 57.74(8) . . . . ?
Se4 Re1 Re2 P2 128.12(8) . . . . ?
Se5 Re1 Re2 P2 -125.15(8) . . . . ?
Re3 Re1 Re2 P2 126.77(8) . . . . ?
Re3 Re1 Re2 P2 -123.95(8) 2_454 . . . ?
Re2 Re1 Re2 P2 -178.62(8) 2_454 . . . ?
P1 Re1 Re2 Se4 129.21(8) . . . 2_454 ?
Se7 Re1 Re2 Se4 70.61(3) . . . 2_454 ?
Se6 Re1 Re2 Se4 -176.93(4) . . . 2_454 ?
Se4 Re1 Re2 Se4 -106.55(3) . . . 2_454 ?
Se5 Re1 Re2 Se4 0.17(4) . . . 2_454 ?
Re3 Re1 Re2 Se4 -107.90(3) . . . 2_454 ?
Re3 Re1 Re2 Se4 1.38(3) 2_454 . . 2_454 ?
Re2 Re1 Re2 Se4 -53.30(3) 2_454 . . 2_454 ?
P1 Re1 Re2 Se7 58.60(8) . . . . ?
Se6 Re1 Re2 Se7 112.46(3) . . . . ?
Se4 Re1 Re2 Se7 -177.16(3) . . . . ?
Se5 Re1 Re2 Se7 -70.44(3) . . . . ?
Re3 Re1 Re2 Se7 -178.51(3) . . . . ?
Re3 Re1 Re2 Se7 -69.23(3) 2_454 . . . ?
Re2 Re1 Re2 Se7 -123.91(3) 2_454 . . . ?
P1 Re1 Re2 Se5 -124.12(8) . . . 2_454 ?
Se7 Re1 Re2 Se5 177.28(4) . . . 2_454 ?
Se6 Re1 Re2 Se5 -70.26(3) . . . 2_454 ?
Se4 Re1 Re2 Se5 0.12(4) . . . 2_454 ?
Se5 Re1 Re2 Se5 106.84(3) . . . 2_454 ?
Re3 Re1 Re2 Se5 -1.23(3) . . . 2_454 ?
Re3 Re1 Re2 Se5 108.05(3) 2_454 . . 2_454 ?
Re2 Re1 Re2 Se5 53.37(3) 2_454 . . 2_454 ?
P1 Re1 Re2 Se6 -53.86(8) . . . . ?
Se7 Re1 Re2 Se6 -112.46(3) . . . . ?
Se4 Re1 Re2 Se6 70.38(3) . . . . ?
Se5 Re1 Re2 Se6 177.10(3) . . . . ?
Re3 Re1 Re2 Se6 69.03(3) . . . . ?
Re3 Re1 Re2 Se6 178.31(3) 2_454 . . . ?
Re2 Re1 Re2 Se6 123.63(3) 2_454 . . . ?
P1 Re1 Re2 Re3 127.83(8) . . . 2_454 ?
Se7 Re1 Re2 Re3 69.23(3) . . . 2_454 ?
Se6 Re1 Re2 Re3 -178.31(3) . . . 2_454 ?
Se4 Re1 Re2 Re3 -107.93(3) . . . 2_454 ?
Se5 Re1 Re2 Re3 -1.21(3) . . . 2_454 ?
Re3 Re1 Re2 Re3 -109.282(14) . . . 2_454 ?
Re2 Re1 Re2 Re3 -54.677(12) 2_454 . . 2_454 ?
P1 Re1 Re2 Re3 -122.88(8) . . . . ?
Se7 Re1 Re2 Re3 178.51(3) . . . . ?
Se6 Re1 Re2 Re3 -69.03(3) . . . . ?
Se4 Re1 Re2 Re3 1.35(3) . . . . ?
Se5 Re1 Re2 Re3 108.07(3) . . . . ?
Re3 Re1 Re2 Re3 109.282(14) 2_454 . . . ?
Re2 Re1 Re2 Re3 54.605(11) 2_454 . . . ?
P1 Re1 Re2 Re1 -177.49(8) . . . 2_454 ?
Se7 Re1 Re2 Re1 123.91(3) . . . 2_454 ?
Se6 Re1 Re2 Re1 -123.63(3) . . . 2_454 ?
Se4 Re1 Re2 Re1 -53.25(3) . . . 2_454 ?
Se5 Re1 Re2 Re1 53.47(3) . . . 2_454 ?
Re3 Re1 Re2 Re1 -54.605(11) . . . 2_454 ?
Re3 Re1 Re2 Re1 54.677(12) 2_454 . . 2_454 ?
Re2 Re1 Re2 Re1 0.0 2_454 . . 2_454 ?
P1 Re1 Re3 N1 0.2(3) . . . . ?
Se7 Re1 Re3 N1 -124.7(2) . . . . ?
Se6 Re1 Re3 N1 -53.8(2) . . . . ?
Se4 Re1 Re3 N1 58.1(2) . . . . ?
Se5 Re1 Re3 N1 128.7(2) . . . . ?
Re2 Re1 Re3 N1 -123.2(2) . . . . ?
Re3 Re1 Re3 N1 -178.0(2) 2_454 . . . ?
Re2 Re1 Re3 N1 127.3(2) 2_454 . . . ?
P1 Re1 Re3 Se6 54.03(8) . . . . ?
Se7 Re1 Re3 Se6 -70.90(3) . . . . ?
Se4 Re1 Re3 Se6 111.94(3) . . . . ?
Se5 Re1 Re3 Se6 -177.55(4) . . . . ?
Re2 Re1 Re3 Se6 -69.45(3) . . . . ?
Re3 Re1 Re3 Se6 -124.21(3) 2_454 . . . ?
Re2 Re1 Re3 Se6 -178.92(3) 2_454 . . . ?
P1 Re1 Re3 Se5 124.72(8) . . . 2_454 ?
Se7 Re1 Re3 Se5 -0.21(4) . . . 2_454 ?
Se6 Re1 Re3 Se5 70.69(3) . . . 2_454 ?
Se4 Re1 Re3 Se5 -177.37(4) . . . 2_454 ?
Se5 Re1 Re3 Se5 -106.85(3) . . . 2_454 ?
Re2 Re1 Re3 Se5 1.24(3) . . . 2_454 ?
Re3 Re1 Re3 Se5 -53.52(3) 2_454 . . 2_454 ?
Re2 Re1 Re3 Se5 -108.22(3) 2_454 . . 2_454 ?
P1 Re1 Re3 Se7 -128.50(8) . . . 2_454 ?
Se7 Re1 Re3 Se7 106.58(3) . . . 2_454 ?
Se6 Re1 Re3 Se7 177.47(4) . . . 2_454 ?
Se4 Re1 Re3 Se7 -70.59(3) . . . 2_454 ?
Se5 Re1 Re3 Se7 -0.07(4) . . . 2_454 ?
Re2 Re1 Re3 Se7 108.02(3) . . . 2_454 ?
Re3 Re1 Re3 Se7 53.26(3) 2_454 . . 2_454 ?
Re2 Re1 Re3 Se7 -1.44(3) 2_454 . . 2_454 ?
P1 Re1 Re3 Se4 -57.91(8) . . . . ?
Se7 Re1 Re3 Se4 177.16(4) . . . . ?
Se6 Re1 Re3 Se4 -111.94(3) . . . . ?
Se5 Re1 Re3 Se4 70.52(3) . . . . ?
Re2 Re1 Re3 Se4 178.61(3) . . . . ?
Re3 Re1 Re3 Se4 123.85(3) 2_454 . . . ?
Re2 Re1 Re3 Se4 69.15(3) 2_454 . . . ?
P1 Re1 Re3 Re2 -127.06(8) . . . 2_454 ?
Se7 Re1 Re3 Re2 108.02(3) . . . 2_454 ?
Se6 Re1 Re3 Re2 178.92(3) . . . 2_454 ?
Se4 Re1 Re3 Re2 -69.15(3) . . . 2_454 ?
Se5 Re1 Re3 Re2 1.37(3) . . . 2_454 ?
Re2 Re1 Re3 Re2 109.462(13) . . . 2_454 ?
Re3 Re1 Re3 Re2 54.702(12) 2_454 . . 2_454 ?
P1 Re1 Re3 Re2 123.48(8) . . . . ?
Se7 Re1 Re3 Re2 -1.44(3) . . . . ?
Se6 Re1 Re3 Re2 69.45(3) . . . . ?
Se4 Re1 Re3 Re2 -178.61(3) . . . . ?
Se5 Re1 Re3 Re2 -108.09(3) . . . . ?
Re3 Re1 Re3 Re2 -54.760(12) 2_454 . . . ?
Re2 Re1 Re3 Re2 -109.462(13) 2_454 . . . ?
P1 Re1 Re3 Re1 178.24(8) . . . 2_454 ?
Se7 Re1 Re3 Re1 53.32(3) . . . 2_454 ?
Se6 Re1 Re3 Re1 124.21(3) . . . 2_454 ?
Se4 Re1 Re3 Re1 -123.85(3) . . . 2_454 ?
Se5 Re1 Re3 Re1 -53.33(3) . . . 2_454 ?
Re2 Re1 Re3 Re1 54.760(12) . . . 2_454 ?
Re3 Re1 Re3 Re1 0.0 2_454 . . 2_454 ?
Re2 Re1 Re3 Re1 -54.702(12) 2_454 . . 2_454 ?
P2 Re2 Re3 N1 -3.8(3) . . . . ?
Se4 Re2 Re3 N1 -127.8(2) 2_454 . . . ?
Se7 Re2 Re3 N1 125.2(2) . . . . ?
Se5 Re2 Re3 N1 -57.5(2) 2_454 . . . ?
Se6 Re2 Re3 N1 54.7(2) . . . . ?
Re3 Re2 Re3 N1 178.6(2) 2_454 . . . ?
Re1 Re2 Re3 N1 123.7(2) . . . . ?
Re1 Re2 Re3 N1 -126.6(2) 2_454 . . . ?
P2 Re2 Re3 Se6 -58.41(9) . . . . ?
Se4 Re2 Re3 Se6 177.59(4) 2_454 . . . ?
Se7 Re2 Re3 Se6 70.53(4) . . . . ?
Se5 Re2 Re3 Se6 -112.18(3) 2_454 . . . ?
Re3 Re2 Re3 Se6 123.99(3) 2_454 . . . ?
Re1 Re2 Re3 Se6 69.09(3) . . . . ?
Re1 Re2 Re3 Se6 178.73(3) 2_454 . . . ?
P2 Re2 Re3 Se5 53.77(9) . . . 2_454 ?
Se4 Re2 Re3 Se5 -70.23(3) 2_454 . . 2_454 ?
Se7 Re2 Re3 Se5 -177.29(4) . . . 2_454 ?
Se6 Re2 Re3 Se5 112.18(3) . . . 2_454 ?
Re3 Re2 Re3 Se5 -123.83(3) 2_454 . . 2_454 ?
Re1 Re2 Re3 Se5 -178.72(3) . . . 2_454 ?
Re1 Re2 Re3 Se5 -69.09(3) 2_454 . . 2_454 ?
P2 Re2 Re3 Se7 123.94(9) . . . 2_454 ?
Se4 Re2 Re3 Se7 -0.07(4) 2_454 . . 2_454 ?
Se7 Re2 Re3 Se7 -107.12(3) . . . 2_454 ?
Se5 Re2 Re3 Se7 70.16(3) 2_454 . . 2_454 ?
Se6 Re2 Re3 Se7 -177.65(4) . . . 2_454 ?
Re3 Re2 Re3 Se7 -53.66(3) 2_454 . . 2_454 ?
Re1 Re2 Re3 Se7 -108.56(3) . . . 2_454 ?
Re1 Re2 Re3 Se7 1.08(3) 2_454 . . 2_454 ?
P2 Re2 Re3 Se4 -128.85(9) . . . . ?
Se4 Re2 Re3 Se4 107.14(3) 2_454 . . . ?
Se7 Re2 Re3 Se4 0.09(4) . . . . ?
Se5 Re2 Re3 Se4 177.38(4) 2_454 . . . ?
Se6 Re2 Re3 Se4 -70.44(3) . . . . ?
Re3 Re2 Re3 Se4 53.55(3) 2_454 . . . ?
Re1 Re2 Re3 Se4 -1.35(3) . . . . ?
Re1 Re2 Re3 Se4 108.29(3) 2_454 . . . ?
P2 Re2 Re3 Re2 177.60(9) . . . 2_454 ?
Se4 Re2 Re3 Re2 53.59(3) 2_454 . . 2_454 ?
Se7 Re2 Re3 Re2 -53.46(3) . . . 2_454 ?
Se5 Re2 Re3 Re2 123.83(3) 2_454 . . 2_454 ?
Se6 Re2 Re3 Re2 -123.99(3) . . . 2_454 ?
Re3 Re2 Re3 Re2 0.0 2_454 . . 2_454 ?
Re1 Re2 Re3 Re2 -54.897(12) . . . 2_454 ?
Re1 Re2 Re3 Re2 54.737(12) 2_454 . . 2_454 ?
P2 Re2 Re3 Re1 -127.50(8) . . . . ?
Se4 Re2 Re3 Re1 108.49(3) 2_454 . . . ?
Se7 Re2 Re3 Re1 1.44(3) . . . . ?
Se5 Re2 Re3 Re1 178.72(3) 2_454 . . . ?
Se6 Re2 Re3 Re1 -69.09(3) . . . . ?
Re3 Re2 Re3 Re1 54.897(12) 2_454 . . . ?
Re1 Re2 Re3 Re1 109.633(14) 2_454 . . . ?
P2 Re2 Re3 Re1 122.86(8) . . . 2_454 ?
Se4 Re2 Re3 Re1 -1.14(3) 2_454 . . 2_454 ?
Se7 Re2 Re3 Re1 -108.20(3) . . . 2_454 ?
Se5 Re2 Re3 Re1 69.09(3) 2_454 . . 2_454 ?
Se6 Re2 Re3 Re1 -178.73(3) . . . 2_454 ?
Re3 Re2 Re3 Re1 -54.737(12) 2_454 . . 2_454 ?
Re1 Re2 Re3 Re1 -109.633(13) . . . 2_454 ?
P1 Re1 Se4 Re2 -146.44(6) . . . 2_454 ?
Se7 Re1 Se4 Re2 31.2(5) . . . 2_454 ?
Se6 Re1 Se4 Re2 123.83(3) . . . 2_454 ?
Se5 Re1 Se4 Re2 -52.16(3) . . . 2_454 ?
Re2 Re1 Se4 Re2 70.31(3) . . . 2_454 ?
Re3 Re1 Se4 Re2 71.687(19) . . . 2_454 ?
Re3 Re1 Se4 Re2 1.16(3) 2_454 . . 2_454 ?
P1 Re1 Se4 Re3 141.88(6) . . . . ?
Se7 Re1 Se4 Re3 -40.5(5) . . . . ?
Se6 Re1 Se4 Re3 52.14(3) . . . . ?
Se5 Re1 Se4 Re3 -123.85(3) . . . . ?
Re2 Re1 Se4 Re3 -1.37(3) . . . . ?
Re3 Re1 Se4 Re3 -70.52(3) 2_454 . . . ?
Re2 Re1 Se4 Re3 -71.687(19) 2_454 . . . ?
N1 Re3 Se4 Re1 -142.23(17) . . . . ?
Se6 Re3 Se4 Re1 -52.16(2) . . . . ?
Se5 Re3 Se4 Re1 36.1(5) 2_454 . . . ?
Se7 Re3 Se4 Re1 124.19(3) 2_454 . . . ?
Re2 Re3 Se4 Re1 72.157(19) 2_454 . . . ?
Re2 Re3 Se4 Re1 1.37(3) . . . . ?
Re1 Re3 Se4 Re1 70.76(3) 2_454 . . . ?
N1 Re3 Se4 Re2 145.61(17) . . . 2_454 ?
Se6 Re3 Se4 Re2 -124.32(3) . . . 2_454 ?
Se5 Re3 Se4 Re2 -36.0(5) 2_454 . . 2_454 ?
Se7 Re3 Se4 Re2 52.03(2) 2_454 . . 2_454 ?
Re1 Re3 Se4 Re2 -72.157(19) . . . 2_454 ?
Re2 Re3 Se4 Re2 -70.79(3) . . . 2_454 ?
Re1 Re3 Se4 Re2 -1.40(3) 2_454 . . 2_454 ?
P1 Re1 Se5 Re3 -144.48(6) . . . 2_454 ?
Se7 Re1 Se5 Re3 -52.28(3) . . . 2_454 ?
Se6 Re1 Se5 Re3 39.1(4) . . . 2_454 ?
Se4 Re1 Se5 Re3 123.90(3) . . . 2_454 ?
Re2 Re1 Se5 Re3 1.23(3) . . . 2_454 ?
Re3 Re1 Se5 Re3 70.43(2) . . . 2_454 ?
Re2 Re1 Se5 Re3 71.818(19) 2_454 . . 2_454 ?
P1 Re1 Se5 Re2 143.70(6) . . . 2_454 ?
Se7 Re1 Se5 Re2 -124.10(3) . . . 2_454 ?
Se6 Re1 Se5 Re2 -32.7(4) . . . 2_454 ?
Se4 Re1 Se5 Re2 52.08(3) . . . 2_454 ?
Re2 Re1 Se5 Re2 -70.59(2) . . . 2_454 ?
Re3 Re1 Se5 Re2 -1.39(3) . . . 2_454 ?
Re3 Re1 Se5 Re2 -71.818(19) 2_454 . . 2_454 ?
N1 Re3 Se6 Re1 144.45(18) . . . . ?
Se5 Re3 Se6 Re1 -123.93(3) 2_454 . . . ?
Se7 Re3 Se6 Re1 -37.3(5) 2_454 . . . ?
Se4 Re3 Se6 Re1 52.14(2) . . . . ?
Re2 Re3 Se6 Re1 -1.07(3) 2_454 . . . ?
Re2 Re3 Se6 Re1 -71.780(19) . . . . ?
Re1 Re3 Se6 Re1 -70.52(3) 2_454 . . . ?
N1 Re3 Se6 Re2 -143.77(18) . . . . ?
Se5 Re3 Se6 Re2 -52.15(3) 2_454 . . . ?
Se7 Re3 Se6 Re2 34.4(5) 2_454 . . . ?
Se4 Re3 Se6 Re2 123.92(3) . . . . ?
Re2 Re3 Se6 Re2 70.71(3) 2_454 . . . ?
Re1 Re3 Se6 Re2 71.780(19) . . . . ?
Re1 Re3 Se6 Re2 1.26(3) 2_454 . . . ?
P1 Re1 Se6 Re3 -143.88(6) . . . . ?
Se7 Re1 Se6 Re3 123.91(3) . . . . ?
Se4 Re1 Se6 Re3 -52.25(3) . . . . ?
Se5 Re1 Se6 Re3 32.5(4) . . . . ?
Re2 Re1 Se6 Re3 71.870(19) . . . . ?
Re3 Re1 Se6 Re3 70.21(3) 2_454 . . . ?
Re2 Re1 Se6 Re3 1.06(3) 2_454 . . . ?
P1 Re1 Se6 Re2 144.25(6) . . . . ?
Se7 Re1 Se6 Re2 52.04(3) . . . . ?
Se4 Re1 Se6 Re2 -124.12(3) . . . . ?
Se5 Re1 Se6 Re2 -39.4(4) . . . . ?
Re3 Re1 Se6 Re2 -71.870(19) . . . . ?
Re3 Re1 Se6 Re2 -1.66(3) 2_454 . . . ?
Re2 Re1 Se6 Re2 -70.81(2) 2_454 . . . ?
P2 Re2 Se6 Re3 143.63(6) . . . . ?
Se4 Re2 Se6 Re3 -31.1(5) 2_454 . . . ?
Se7 Re2 Se6 Re3 -123.84(3) . . . . ?
Se5 Re2 Se6 Re3 51.99(3) 2_454 . . . ?
Re3 Re2 Se6 Re3 -70.38(3) 2_454 . . . ?
Re1 Re2 Se6 Re3 -72.04(2) . . . . ?
Re1 Re2 Se6 Re3 -1.25(3) 2_454 . . . ?
P2 Re2 Se6 Re1 -144.33(6) . . . . ?
Se4 Re2 Se6 Re1 40.9(4) 2_454 . . . ?
Se7 Re2 Se6 Re1 -51.80(2) . . . . ?
Se5 Re2 Se6 Re1 124.03(3) 2_454 . . . ?
Re3 Re2 Se6 Re1 1.66(3) 2_454 . . . ?
Re3 Re2 Se6 Re1 72.04(2) . . . . ?
Re1 Re2 Se6 Re1 70.80(3) 2_454 . . . ?
P1 Re1 Se7 Re3 146.47(6) . . . 2_454 ?
Se6 Re1 Se7 Re3 -123.77(3) . . . 2_454 ?
Se4 Re1 Se7 Re3 -31.2(5) . . . 2_454 ?
Se5 Re1 Se7 Re3 52.20(3) . . . 2_454 ?
Re2 Re1 Se7 Re3 -71.695(19) . . . 2_454 ?
Re3 Re1 Se7 Re3 -70.23(3) . . . 2_454 ?
Re2 Re1 Se7 Re3 -1.09(3) 2_454 . . 2_454 ?
P1 Re1 Se7 Re2 -141.83(6) . . . . ?
Se6 Re1 Se7 Re2 -52.08(3) . . . . ?
Se4 Re1 Se7 Re2 40.5(5) . . . . ?
Se5 Re1 Se7 Re2 123.90(3) . . . . ?
Re3 Re1 Se7 Re2 1.47(3) . . . . ?
Re3 Re1 Se7 Re2 71.695(19) 2_454 . . . ?
Re2 Re1 Se7 Re2 70.60(3) 2_454 . . . ?
P2 Re2 Se7 Re1 145.80(6) . . . . ?
Se4 Re2 Se7 Re1 -124.07(3) 2_454 . . . ?
Se5 Re2 Se7 Re1 -35.1(4) 2_454 . . . ?
Se6 Re2 Se7 Re1 51.81(3) . . . . ?
Re3 Re2 Se7 Re1 -72.058(19) 2_454 . . . ?
Re3 Re2 Se7 Re1 -1.46(3) . . . . ?
Re1 Re2 Se7 Re1 -70.60(2) 2_454 . . . ?
P2 Re2 Se7 Re3 -142.14(6) . . . 2_454 ?
Se4 Re2 Se7 Re3 -52.02(3) 2_454 . . 2_454 ?
Se5 Re2 Se7 Re3 37.0(4) 2_454 . . 2_454 ?
Se6 Re2 Se7 Re3 123.87(3) . . . 2_454 ?
Re1 Re2 Se7 Re3 72.058(19) . . . 2_454 ?
Re3 Re2 Se7 Re3 70.60(3) . . . 2_454 ?
Re1 Re2 Se7 Re3 1.46(3) 2_454 . . 2_454 ?
Se4 Re2 P2 C22 167.5(4) 2_454 . . . ?
Se7 Re2 P2 C22 -102.3(4) . . . . ?
Se5 Re2 P2 C22 77.7(4) 2_454 . . . ?
Se6 Re2 P2 C22 -12.2(4) . . . . ?
Re3 Re2 P2 C22 -149.0(4) 2_454 . . . ?
Re1 Re2 P2 C22 -58.3(4) . . . . ?
Re3 Re2 P2 C22 34.4(4) . . . . ?
Re1 Re2 P2 C22 123.6(4) 2_454 . . . ?
Se4 Re2 P2 C23 -73.8(4) 2_454 . . . ?
Se7 Re2 P2 C23 16.4(4) . . . . ?
Se5 Re2 P2 C23 -163.5(4) 2_454 . . . ?
Se6 Re2 P2 C23 106.6(4) . . . . ?
Re3 Re2 P2 C23 -30.2(4) 2_454 . . . ?
Re1 Re2 P2 C23 60.5(4) . . . . ?
Re3 Re2 P2 C23 153.1(3) . . . . ?
Re1 Re2 P2 C23 -117.6(4) 2_454 . . . ?
Se4 Re2 P2 C21 46.8(4) 2_454 . . . ?
Se7 Re2 P2 C21 137.1(4) . . . . ?
Se5 Re2 P2 C21 -42.9(4) 2_454 . . . ?
Se6 Re2 P2 C21 -132.8(4) . . . . ?
Re3 Re2 P2 C21 90.4(4) 2_454 . . . ?
Re1 Re2 P2 C21 -178.9(3) . . . . ?
Re3 Re2 P2 C21 -86.2(4) . . . . ?
Re1 Re2 P2 C21 3.0(4) 2_454 . . . ?
Se7 Re1 P1 C12 -91.5(3) . . . . ?
Se6 Re1 P1 C12 178.2(3) . . . . ?
Se4 Re1 P1 C12 88.4(3) . . . . ?
Se5 Re1 P1 C12 -1.6(3) . . . . ?
Re2 Re1 P1 C12 -138.3(3) . . . . ?
Re3 Re1 P1 C12 134.6(3) . . . . ?
Re3 Re1 P1 C12 -48.0(4) 2_454 . . . ?
Re2 Re1 P1 C12 45.4(4) 2_454 . . . ?
Se7 Re1 P1 C13 147.6(4) . . . . ?
Se6 Re1 P1 C13 57.2(4) . . . . ?
Se4 Re1 P1 C13 -32.6(4) . . . . ?
Se5 Re1 P1 C13 -122.5(4) . . . . ?
Re2 Re1 P1 C13 100.8(4) . . . . ?
Re3 Re1 P1 C13 13.7(4) . . . . ?
Re3 Re1 P1 C13 -168.9(4) 2_454 . . . ?
Re2 Re1 P1 C13 -75.6(4) 2_454 . . . ?
Se7 Re1 P1 C11 24.7(4) . . . . ?
Se6 Re1 P1 C11 -65.7(4) . . . . ?
Se4 Re1 P1 C11 -155.5(4) . . . . ?
Se5 Re1 P1 C11 114.6(4) . . . . ?
Re2 Re1 P1 C11 -22.1(4) . . . . ?
Re3 Re1 P1 C11 -109.2(4) . . . . ?
Re3 Re1 P1 C11 68.2(4) 2_454 . . . ?
Re2 Re1 P1 C11 161.6(4) 2_454 . . . ?
Se6 Re3 N1 C1 -125.6(7) . . . . ?
Se5 Re3 N1 C1 144.2(7) 2_454 . . . ?
Se7 Re3 N1 C1 54.5(7) 2_454 . . . ?
Se4 Re3 N1 C1 -35.9(7) . . . . ?
Re2 Re3 N1 C1 8.3(8) 2_454 . . . ?
Re1 Re3 N1 C1 -82.2(7) . . . . ?
Re2 Re3 N1 C1 -169.7(6) . . . . ?
Re1 Re3 N1 C1 100.6(7) 2_454 . . . ?
Se6 Re3 N1 C5 47.8(6) . . . . ?
Se5 Re3 N1 C5 -42.3(6) 2_454 . . . ?
Se7 Re3 N1 C5 -132.1(6) 2_454 . . . ?
Se4 Re3 N1 C5 137.6(6) . . . . ?
Re2 Re3 N1 C5 -178.3(5) 2_454 . . . ?
Re1 Re3 N1 C5 91.2(6) . . . . ?
Re2 Re3 N1 C5 3.7(7) . . . . ?
Re1 Re3 N1 C5 -85.9(6) 2_454 . . . ?
C1 N1 C5 C4 -0.3(13) . . . . ?
Re3 N1 C5 C4 -174.2(7) . . . . ?
C5 N1 C1 C2 0.8(13) . . . . ?
Re3 N1 C1 C2 174.4(7) . . . . ?
C3 C2 C1 N1 -1.0(15) . . . . ?
C7 C2 C1 N1 -177.9(9) . . . . ?
N1 C5 C4 C3 0.0(14) . . . . ?
N1 C5 C4 C6 176.4(8) . . . . ?
O62 C6 C4 C3 -1.2(16) . . . . ?
O61 C6 C4 C3 -179.1(10) . . . . ?
O62 C6 C4 C5 -177.4(9) . . . . ?
O61 C6 C4 C5 4.6(14) . . . . ?
C5 C4 C3 C2 -0.2(14) . . . . ?
C6 C4 C3 C2 -176.5(9) . . . . ?
C1 C2 C3 C4 0.7(14) . . . . ?
C7 C2 C3 C4 177.5(9) . . . . ?
C12 P1 C13 C16 48.2(9) . . . . ?
C11 P1 C13 C16 -57.4(9) . . . . ?
Re1 P1 C13 C16 174.6(6) . . . . ?
C22 P2 C21 C24 52.7(9) . . . . ?
C23 P2 C21 C24 -53.3(9) . . . . ?
Re2 P2 C21 C24 179.7(6) . . . . ?
C13 P1 C12 C15 54.3(8) . . . . ?
C11 P1 C12 C15 164.5(8) . . . . ?
Re1 P1 C12 C15 -70.7(8) . . . . ?
C12 P1 C11 C14 -171.5(8) . . . . ?
C13 P1 C11 C14 -62.3(9) . . . . ?
Re1 P1 C11 C14 64.0(8) . . . . ?
C1 C2 C7 O72 6.1(15) . . . . ?
C3 C2 C7 O72 -170.7(9) . . . . ?
C1 C2 C7 O71 -176.9(9) . . . . ?
C3 C2 C7 O71 6.3(14) . . . . ?
C22 P2 C23 C26 -170.7(8) . . . . ?
C21 P2 C23 C26 -62.1(9) . . . . ?
Re2 P2 C23 C26 62.7(8) . . . . ?
C23 P2 C22 C25 167.5(8) . . . . ?
C21 P2 C22 C25 59.0(8) . . . . ?
Re2 P2 C22 C25 -65.8(8) . . . . ?
